data_9002831
loop_
_publ_author_name
'Redhammer, G. J.'
'Roth, G.'

_publ_section_title
;
 Single-crystal structure refinements and crystal chemistry of
 synthetic trioctahedral micas KM3(Al,Si)4O10(OH)2, where
 M = Ni, Mg, Co, Fe, Al
 Sample: CoAn#2 - Co
 Note: Uij's for K altered by Redhammer, 7 Nov, 2002
;
_journal_name_full 'American Mineralogist'
_journal_page_first 1464
_journal_page_last 1476
_journal_volume 87
_journal_year 2002
_chemical_formula_sum 'Al1.08 Co3 H2 K O12 Si2.92'
_chemical_name_mineral Phlogopite
_space_group_IT_number 12
_symmetry_space_group_name_Hall '-C 2y'
_symmetry_space_group_name_H-M 'C 1 2/m 1'
_cell_angle_alpha 90
_cell_angle_beta 99.977
_cell_angle_gamma 90
_cell_length_a 5.3380
_cell_length_b 9.2465
_cell_length_c 10.3410
_cell_formula_units_Z 2
_cell_volume 502.690
_database_code_amcsd 0002920
_exptl_crystal_density_diffrn 3.442
_cod_original_formula_sum '(Al1.08 Si2.92) Co3 K O12 H2'
_cod_database_code 9002831

loop_
_space_group_symop_operation_xyz
x,y,z
1/2+x,1/2+y,z
x,-y,z
1/2+x,1/2-y,z
-x,y,-z
1/2-x,1/2+y,-z
-x,-y,-z
1/2-x,1/2-y,-z

loop_
_atom_site_aniso_label
_atom_site_aniso_U_11
_atom_site_aniso_U_22
_atom_site_aniso_U_33
_atom_site_aniso_U_12
_atom_site_aniso_U_13
_atom_site_aniso_U_23
AlT 0.00750 0.00740 0.01710 0.00010 0.00330 0.00030
SiT 0.00750 0.00740 0.01710 0.00010 0.00330 0.00030
CoM1 0.00850 0.00710 0.01950 0.00000 0.00330 0.00000
CoM2 0.00820 0.00760 0.02020 0.00000 0.00340 0.00000
K 0.03950 0.03730 0.03070 0.00000 0.00500 0.00000
O1 0.01860 0.02510 0.02150 -0.00620 0.00480 -0.00200
O2 0.02820 0.01290 0.02070 0.00000 0.00150 0.00000
O3 0.00920 0.00910 0.01870 0.00040 0.00190 0.00090
O4 0.00920 0.01070 0.01830 0.00000 0.00160 0.00000

loop_
_atom_site_label
_atom_site_fract_x
_atom_site_fract_y
_atom_site_fract_z
_atom_site_occupancy
_atom_site_U_iso_or_equiv
AlT 0.57610 0.16668 0.22778 0.27000 0.01051
SiT 0.57610 0.16668 0.22778 0.73000 0.01051
CoM1 0.00000 0.50000 0.50000 1.00000 0.01153
CoM2 0.00000 0.83147 0.50000 1.00000 0.01203
K 0.00000 0.00000 0.00000 1.00000 0.03635
O1 0.82584 0.23063 0.17050 1.00000 0.02039
O2 0.51819 0.00000 0.17061 1.00000 0.02052
O3 0.62987 0.16676 0.39048 1.00000 0.01241
O4 0.13211 0.00000 0.39758 1.00000 0.01343
H 0.11600 0.00000 0.30300 1.00000 0.02976

loop_
_cod_related_entry_id
_cod_related_entry_database
_cod_related_entry_code
1 AMCSD 0002920
